data_4062412
loop_
_publ_author_name
'Niibayashi, Shota'
'Mitsui, Kaoru'
'Matsubara, Kouki'
'Nagashima, Hideo'

_publ_section_title
;
 Novel Titanium-Cobalt Complexes Formed by Reductive Cleavage of a Co-Co Bond
 in Co~2~(CO)~8~ by Titanocene tert-Butoxides: Synthesis, Characterization,
 and Mechanistic Aspects for Metal-Metal Bond Recombination
;
_journal_issue 24
_journal_name_full Organometallics
_journal_page_first 4885
_journal_page_last 4892
_journal_paper_doi 10.1021/om0340701
_journal_volume 22
_journal_year 2003
_chemical_formula_sum 'C32 H44 Mo O4 Ti'
_chemical_formula_weight 636.48
_space_group_IT_number 14
_symmetry_cell_setting monoclinic
_symmetry_space_group_name_Hall '-P 2yn'
_symmetry_space_group_name_H-M 'P 1 21/n 1'
_cell_angle_alpha 90.00
_cell_angle_beta 91.8310(10)
_cell_angle_gamma 90.00
_cell_formula_units_Z 4
_cell_length_a 11.8594(8)
_cell_length_b 18.2041(9)
_cell_length_c 14.2014(11)
_cell_measurement_temperature 293(2)
_cell_volume 3064.4(3)
_diffrn_ambient_temperature 293(2)
_exptl_crystal_density_diffrn 1.380
_cod_depositor_comments
;
The following automatic conversions were performed:
'_symmetry_cell_setting' value 'Monoclinic' changed to 'monoclinic'
according to '/home/saulius/struct/CIF-dictionaries/cif_core.dic'
dictionary named 'cif_core.dic' version 2.4.1 from 2010-06-29.

Automatic conversion script
Id: cif_fix_enum 1527 2010-12-29 10:47:43Z saulius 
;
_cod_original_sg_symbol_H-M 'P 21/n'
_cod_database_code 4062412

loop_
_symmetry_equiv_pos_as_xyz
'x, y, z'
'-x+1/2, y+1/2, -z+1/2'
'-x, -y, -z'
'x-1/2, -y-1/2, z-1/2'

loop_
_atom_site_label
_atom_site_type_symbol
_atom_site_fract_x
_atom_site_fract_y
_atom_site_fract_z
_atom_site_U_iso_or_equiv
_atom_site_adp_type
_atom_site_occupancy
_atom_site_symmetry_multiplicity
_atom_site_calc_flag
_atom_site_refinement_flags
_atom_site_disorder_assembly
_atom_site_disorder_group
Mo1 Mo 1.16411(3) 0.15253(2) 0.70331(3) 0.04073(17) Uani 1 1 d . . .
Ti1 Ti 0.75201(5) 0.09069(4) 0.75583(5) 0.02755(19) Uani 1 1 d . . .
O1 O 0.7286(3) 0.13889(17) 0.6447(2) 0.0404(7) Uani 1 1 d . . .
O2 O 0.9254(2) 0.09864(17) 0.7470(2) 0.0414(7) Uani 1 1 d . . .
O3 O 1.2207(4) -0.0128(3) 0.6809(4) 0.0800(13) Uani 1 1 d . . .
O4 O 1.2175(4) 0.1204(3) 0.9138(3) 0.0701(11) Uani 1 1 d . . .
C1 C 0.6829(3) -0.0312(2) 0.8068(3) 0.0345(8) Uani 1 1 d . . .
C2 C 0.6254(4) -0.0124(2) 0.7205(3) 0.0381(9) Uani 1 1 d . . .
C3 C 0.7047(4) -0.0163(2) 0.6474(3) 0.0392(9) Uani 1 1 d . . .
C4 C 0.8108(4) -0.0288(2) 0.6890(3) 0.0384(9) Uani 1 1 d . . .
C5 C 0.7984(4) -0.0364(2) 0.7884(3) 0.0350(8) Uani 1 1 d . . .
C6 C 0.8156(4) 0.1507(2) 0.9066(3) 0.0390(9) Uani 1 1 d . . .
C7 C 0.7202(4) 0.1112(2) 0.9298(3) 0.0378(9) Uani 1 1 d . . .
C8 C 0.6280(4) 0.1393(2) 0.8738(3) 0.0388(9) Uani 1 1 d . . .
C9 C 0.6689(4) 0.2006(2) 0.8238(3) 0.0395(9) Uani 1 1 d . . .
C10 C 0.7854(4) 0.2075(2) 0.8418(3) 0.0384(9) Uani 1 1 d . . .
C11 C 0.7494(4) 0.1778(3) 0.5579(3) 0.0470(11) Uani 1 1 d . . .
C12 C 0.6380(6) 0.1841(4) 0.5028(5) 0.080(2) Uani 1 1 d . . .
C13 C 0.7941(6) 0.2534(3) 0.5822(4) 0.0665(16) Uani 1 1 d . . .
C14 C 0.8361(6) 0.1370(3) 0.5033(4) 0.0619(14) Uani 1 1 d . . .
C15 C 1.0178(3) 0.1202(2) 0.7283(3) 0.0343(8) Uani 1 1 d . . .
C16 C 1.2006(4) 0.0493(4) 0.6872(4) 0.0536(12) Uani 1 1 d . . .
C17 C 1.1980(4) 0.1332(3) 0.8355(4) 0.0450(10) Uani 1 1 d . . .
C18 C 1.2180(10) 0.2052(5) 0.5586(5) 0.103(3) Uani 1 1 d . . .
C19 C 1.3060(6) 0.2147(6) 0.6203(7) 0.098(3) Uani 1 1 d . . .
C20 C 1.2762(8) 0.2594(5) 0.6898(7) 0.092(3) Uani 1 1 d . . .
C21 C 1.1658(10) 0.2810(4) 0.6755(9) 0.113(4) Uani 1 1 d . . .
C22 C 1.1296(7) 0.2454(6) 0.5897(9) 0.109(4) Uani 1 1 d . . .
C23 C 0.6228(4) -0.0606(3) 0.8899(4) 0.0497(11) Uani 1 1 d . . .
C24 C 0.5010(4) -0.0085(3) 0.7061(4) 0.0627(15) Uani 1 1 d . . .
C25 C 0.6715(6) -0.0154(3) 0.5457(4) 0.0678(17) Uani 1 1 d . . .
C26 C 0.9179(5) -0.0403(3) 0.6355(4) 0.0599(14) Uani 1 1 d . . .
C27 C 0.8912(4) -0.0574(3) 0.8582(4) 0.0501(11) Uani 1 1 d . . .
C28 C 0.7136(5) 0.0641(3) 1.0163(3) 0.0532(12) Uani 1 1 d . . .
C29 C 0.5038(4) 0.1258(3) 0.8844(4) 0.0536(12) Uani 1 1 d . . .
C30 C 0.5944(5) 0.2527(3) 0.7683(4) 0.0594(14) Uani 1 1 d . . .
C31 C 0.8605(4) 0.2690(3) 0.8163(4) 0.0523(12) Uani 1 1 d . . .
C32 C 0.9294(4) 0.1427(3) 0.9536(4) 0.0521(12) Uani 1 1 d . . .
H1 H 0.5763 0.1887 0.5455 0.069 Uiso 1 1 d . . .
H2 H 0.6363 0.2269 0.4633 0.069 Uiso 1 1 d . . .
H3 H 0.6245 0.1420 0.4647 0.069 Uiso 1 1 d . . .
H4 H 0.8023 0.2598 0.6482 0.065 Uiso 1 1 d . . .
H5 H 0.8702 0.2587 0.5566 0.065 Uiso 1 1 d . . .
H6 H 0.7490 0.2909 0.5553 0.065 Uiso 1 1 d . . .
H7 H 0.8874 0.1123 0.5446 0.067 Uiso 1 1 d . . .
H8 H 0.8001 0.1025 0.4618 0.067 Uiso 1 1 d . . .
H9 H 0.8779 0.1710 0.4655 0.067 Uiso 1 1 d . . .
H10 H 1.2160 0.1816 0.4946 0.094 Uiso 1 1 d . . .
H11 H 1.3846 0.1961 0.6111 0.085 Uiso 1 1 d . . .
H12 H 1.3316 0.2779 0.7351 0.095 Uiso 1 1 d . . .
H13 H 1.1251 0.3192 0.7053 0.081 Uiso 1 1 d . . .
H14 H 0.6579 -0.0426 0.9485 0.050 Uiso 1 1 d . . .
H15 H 0.5456 -0.0441 0.8893 0.050 Uiso 1 1 d . . .
H16 H 0.6234 -0.1127 0.8925 0.050 Uiso 1 1 d . . .
H17 H 0.4643 -0.0045 0.7633 0.061 Uiso 1 1 d . . .
H18 H 0.4819 0.0362 0.6689 0.061 Uiso 1 1 d . . .
H19 H 0.4735 -0.0489 0.6706 0.061 Uiso 1 1 d . . .
H20 H 0.5915 -0.0121 0.5371 0.067 Uiso 1 1 d . . .
H21 H 0.7049 0.0255 0.5146 0.067 Uiso 1 1 d . . .
H22 H 0.6961 -0.0595 0.5149 0.067 Uiso 1 1 d . . .
H23 H 0.9801 -0.0482 0.6773 0.060 Uiso 1 1 d . . .
H24 H 0.9095 -0.0825 0.5946 0.060 Uiso 1 1 d . . .
H25 H 0.9319 0.0014 0.5968 0.060 Uiso 1 1 d . . .
H26 H 0.8668 -0.0521 0.9209 0.052 Uiso 1 1 d . . .
H27 H 0.9158 -0.1058 0.8478 0.052 Uiso 1 1 d . . .
H28 H 0.9545 -0.0244 0.8504 0.052 Uiso 1 1 d . . .
H29 H 0.7164 0.0932 1.0731 0.054 Uiso 1 1 d . . .
H30 H 0.6475 0.0348 1.0162 0.054 Uiso 1 1 d . . .
H31 H 0.7783 0.0310 1.0208 0.054 Uiso 1 1 d . . .
H32 H 0.4855 0.1208 0.9507 0.051 Uiso 1 1 d . . .
H33 H 0.4570 0.1590 0.8553 0.051 Uiso 1 1 d . . .
H34 H 0.4846 0.0757 0.8579 0.051 Uiso 1 1 d . . .
H35 H 0.5534 0.2835 0.8095 0.059 Uiso 1 1 d . . .
H36 H 0.6392 0.2837 0.7293 0.059 Uiso 1 1 d . . .
H37 H 0.5420 0.2267 0.7284 0.059 Uiso 1 1 d . . .
H38 H 0.8926 0.2936 0.8706 0.051 Uiso 1 1 d . . .
H39 H 0.9226 0.2518 0.7795 0.051 Uiso 1 1 d . . .
H40 H 0.8207 0.3053 0.7787 0.051 Uiso 1 1 d . . .
H41 H 0.9207 0.1411 1.0217 0.053 Uiso 1 1 d . . .
H42 H 0.9618 0.0960 0.9366 0.053 Uiso 1 1 d . . .
H43 H 0.9774 0.1806 0.9388 0.053 Uiso 1 1 d . . .
H44 H 1.0580 0.2591 0.5617 0.094 Uiso 1 1 d . . .

loop_
_atom_site_aniso_label
_atom_site_aniso_U_11
_atom_site_aniso_U_22
_atom_site_aniso_U_33
_atom_site_aniso_U_23
_atom_site_aniso_U_13
_atom_site_aniso_U_12
Mo1 0.0285(2) 0.0540(3) 0.0398(2) 0.00998(16) 0.00219(15) -0.00687(15)
Ti1 0.0251(3) 0.0276(3) 0.0300(4) 0.0010(2) 0.0017(3) -0.0003(2)
O1 0.0437(16) 0.0409(16) 0.0365(15) 0.0085(12) 0.0008(13) 0.0014(13)
O2 0.0289(14) 0.0438(17) 0.0519(18) -0.0064(13) 0.0064(13) -0.0068(12)
O3 0.072(3) 0.072(3) 0.096(3) -0.019(2) 0.012(2) 0.016(2)
O4 0.069(3) 0.094(3) 0.046(2) 0.004(2) -0.0138(19) -0.001(2)
C1 0.0332(19) 0.0324(19) 0.038(2) 0.0033(16) 0.0033(16) -0.0052(16)
C2 0.039(2) 0.035(2) 0.040(2) 0.0018(16) -0.0061(18) -0.0056(17)
C3 0.046(2) 0.034(2) 0.037(2) -0.0032(16) -0.0002(18) -0.0080(18)
C4 0.037(2) 0.032(2) 0.047(2) -0.0056(17) 0.0077(18) 0.0007(16)
C5 0.0356(19) 0.0280(18) 0.041(2) -0.0016(15) -0.0029(16) 0.0039(15)
C6 0.038(2) 0.039(2) 0.040(2) -0.0124(17) -0.0011(18) 0.0048(17)
C7 0.043(2) 0.039(2) 0.032(2) -0.0041(16) 0.0069(17) 0.0026(18)
C8 0.032(2) 0.036(2) 0.049(2) -0.0030(18) 0.0095(18) 0.0028(16)
C9 0.033(2) 0.035(2) 0.052(3) -0.0039(17) 0.0058(18) 0.0088(16)
C10 0.043(2) 0.032(2) 0.041(2) -0.0089(16) 0.0063(18) -0.0012(17)
C11 0.052(3) 0.051(3) 0.038(2) 0.017(2) -0.005(2) -0.005(2)
C12 0.066(4) 0.100(5) 0.072(4) 0.037(4) -0.032(3) -0.007(4)
C13 0.093(5) 0.046(3) 0.061(3) 0.011(2) 0.013(3) -0.011(3)
C14 0.077(4) 0.068(3) 0.042(3) 0.004(2) 0.013(3) -0.003(3)
C15 0.037(2) 0.036(2) 0.0300(19) -0.0005(15) 0.0003(15) 0.0012(17)
C16 0.037(2) 0.076(4) 0.048(3) -0.004(2) 0.003(2) 0.003(2)
C17 0.036(2) 0.052(3) 0.046(3) -0.003(2) -0.0029(19) -0.0053(19)
C18 0.139(8) 0.116(7) 0.055(4) 0.037(4) 0.013(5) -0.032(6)
C19 0.050(4) 0.129(7) 0.117(7) 0.052(6) 0.029(4) -0.013(4)
C20 0.078(5) 0.093(6) 0.106(6) 0.027(5) -0.011(5) -0.048(5)
C21 0.134(9) 0.054(4) 0.156(9) 0.043(5) 0.070(8) 0.006(5)
C22 0.061(4) 0.125(7) 0.140(8) 0.098(7) -0.004(5) -0.014(5)
C23 0.054(3) 0.046(3) 0.050(3) 0.006(2) 0.010(2) -0.006(2)
C24 0.037(3) 0.075(4) 0.075(4) -0.001(3) -0.014(3) -0.012(2)
C25 0.092(4) 0.067(4) 0.043(3) -0.005(2) -0.013(3) -0.020(3)
C26 0.057(3) 0.047(3) 0.077(4) -0.014(3) 0.015(3) 0.003(2)
C27 0.049(3) 0.043(2) 0.057(3) 0.001(2) -0.013(2) 0.005(2)
C28 0.071(3) 0.052(3) 0.037(2) 0.002(2) 0.009(2) -0.003(2)
C29 0.034(2) 0.060(3) 0.068(3) -0.005(3) 0.018(2) -0.001(2)
C30 0.051(3) 0.054(3) 0.073(4) 0.009(3) 0.004(3) 0.022(2)
C31 0.050(3) 0.041(3) 0.066(3) -0.006(2) 0.010(2) -0.010(2)
C32 0.047(3) 0.062(3) 0.047(3) -0.011(2) -0.008(2) 0.000(2)

loop_
_geom_bond_atom_site_label_1
_geom_bond_atom_site_label_2
_geom_bond_distance
_geom_bond_site_symmetry_2
_geom_bond_publ_flag
Mo1 C15 1.876(4) . ?
Mo1 C17 1.939(5) . ?
Mo1 C16 1.944(6) . ?
Mo1 C22 2.363(6) . ?
Mo1 C20 2.368(7) . ?
Mo1 C21 2.372(7) . ?
Mo1 C19 2.372(6) . ?
Mo1 C18 2.374(7) . ?
Ti1 O1 1.820(3) . ?
Ti1 O2 2.069(3) . ?
Ti1 C5 2.419(4) . ?
Ti1 C8 2.431(4) . ?
Ti1 C9 2.443(4) . ?
Ti1 C2 2.446(4) . ?
Ti1 C10 2.478(4) . ?
Ti1 C1 2.481(4) . ?
Ti1 C4 2.482(4) . ?
Ti1 C6 2.499(4) . ?
Ti1 C3 2.535(4) . ?
Ti1 C7 2.538(4) . ?
O1 C11 1.449(5) . ?
O2 C15 1.202(5) . ?
O3 C16 1.159(7) . ?
O4 C17 1.152(6) . ?
C1 C5 1.405(6) . ?
C1 C2 1.426(6) . ?
C1 C23 1.497(6) . ?
C2 C3 1.424(7) . ?
C2 C24 1.485(6) . ?
C3 C4 1.392(6) . ?
C3 C25 1.485(7) . ?
C4 C5 1.431(6) . ?
C4 C26 1.515(7) . ?
C5 C27 1.507(6) . ?
C6 C7 1.389(6) . ?
C6 C10 1.422(6) . ?
C6 C32 1.493(6) . ?
C7 C8 1.425(6) . ?
C7 C28 1.504(6) . ?
C8 C9 1.417(6) . ?
C8 C29 1.506(6) . ?
C9 C10 1.404(6) . ?
C9 C30 1.502(6) . ?
C10 C31 1.482(6) . ?
C11 C14 1.503(8) . ?
C11 C13 1.511(8) . ?
C11 C12 1.518(7) . ?
C18 C19 1.351(12) . ?
C18 C22 1.364(14) . ?
C19 C20 1.336(13) . ?
C20 C21 1.376(13) . ?
C21 C22 1.434(14) . ?
